data_4070051
loop_
_publ_author_name
'Ziemkowska, Wanda'
'Cyra\'nski, Michal&#x0337; K.'

_publ_section_title
;
 Synthesis and Structural Characterization of Some Alkylindium
 Bisphenoxides
;
_journal_issue 18
_journal_name_full Organometallics
_journal_page_first 5593
_journal_paper_doi 10.1021/om900585y
_journal_volume 28
_journal_year 2009
_chemical_formula_moiety C31H35In3O4
_chemical_formula_sum 'C31 H35 In3 O4'
_chemical_formula_weight 816.05
_chemical_name_systematic
; 
 ? 
;
_space_group_IT_number 14
_symmetry_cell_setting monoclinic
_symmetry_space_group_name_Hall '-P 2ybc'
_symmetry_space_group_name_H-M 'P 1 21/c 1'
_atom_sites_solution_hydrogens geom
_atom_sites_solution_primary direct
_atom_sites_solution_secondary difmap
_audit_creation_method SHELXL-97
_cell_angle_alpha 90.00
_cell_angle_beta 124.250(3)
_cell_angle_gamma 90.00
_cell_formula_units_Z 4
_cell_length_a 14.9064(5)
_cell_length_b 12.5295(4)
_cell_length_c 19.9118(8)
_cell_measurement_temperature 100(2)
_cell_measurement_theta_max 28.6639
_cell_measurement_theta_min 2.9553
_cell_volume 3074.0(2)
_computing_structure_refinement 'SHELXL-97 (Sheldrick, 1997)'
_computing_structure_solution 'SHELXS-97 (Sheldrick, 1990)'
_diffrn_ambient_temperature 100(2)
_diffrn_detector_area_resol_mean 8.6479
_diffrn_measured_fraction_theta_full 0.997
_diffrn_measured_fraction_theta_max 0.997
_diffrn_measurement_device_type KM4CCD
_diffrn_measurement_method 'omega scan'
_diffrn_radiation_monochromator graphite
_diffrn_radiation_source 'fine-focus sealed tube'
_diffrn_radiation_type MoK\a
_diffrn_radiation_wavelength 0.71073
_diffrn_reflns_av_R_equivalents 0.0727
_diffrn_reflns_av_sigmaI/netI 0.0393
_diffrn_reflns_limit_h_max 17
_diffrn_reflns_limit_h_min -16
_diffrn_reflns_limit_k_max 14
_diffrn_reflns_limit_k_min -14
_diffrn_reflns_limit_l_max 22
_diffrn_reflns_limit_l_min -23
_diffrn_reflns_number 22648
_diffrn_reflns_theta_full 25.00
_diffrn_reflns_theta_max 25.00
_diffrn_reflns_theta_min 2.96
_exptl_absorpt_coefficient_mu 2.264
_exptl_absorpt_correction_type none
_exptl_crystal_colour colourless
_exptl_crystal_density_diffrn 1.763
_exptl_crystal_density_method 'not measured'
_exptl_crystal_description prismatic
_exptl_crystal_F_000 1600
_exptl_crystal_size_max 0.2
_exptl_crystal_size_mid 0.15
_exptl_crystal_size_min 0.1
_refine_diff_density_max 1.119
_refine_diff_density_min -1.152
_refine_diff_density_rms 0.133
_refine_ls_extinction_method none
_refine_ls_goodness_of_fit_ref 1.070
_refine_ls_hydrogen_treatment constr
_refine_ls_matrix_type full
_refine_ls_number_parameters 348
_refine_ls_number_reflns 5381
_refine_ls_number_restraints 0
_refine_ls_restrained_S_all 1.070
_refine_ls_R_factor_all 0.0344
_refine_ls_R_factor_gt 0.0313
_refine_ls_shift/su_max 0.021
_refine_ls_shift/su_mean 0.000
_refine_ls_structure_factor_coef Fsqd
_refine_ls_weighting_details 'calc w=1/[\s^2^(Fo^2^)+(0.0533P)^2^+0.0000P] where P=(Fo^2^+2Fc^2^)/3'
_refine_ls_weighting_scheme calc
_refine_ls_wR_factor_gt 0.0810
_refine_ls_wR_factor_ref 0.0832
_reflns_number_gt 4869
_reflns_number_total 5381
_reflns_threshold_expression >2sigma(I)
_cod_data_source_file om900585y_si_002.cif
_cod_data_source_block compound3
_cod_depositor_comments
;
The following automatic conversions were performed:

'_symmetry_cell_setting' value 'Monoclinic' changed to 'monoclinic'
according to /home/saulius/struct/CIF-dictionaries/cif_core.dic
dictionary named 'cif_core.dic' version 2.4.2 from 2011-04-26.

Automatic conversion script
Id: cif_fix_values 1715 2011-07-08 13:25:40Z adriana 
;
_cod_original_cell_volume 3074.02(19)
_cod_original_sg_symbol_H-M P2(1)/c
_cod_database_code 4070051

loop_
_symmetry_equiv_pos_as_xyz
'x, y, z'
'-x, y+1/2, -z+1/2'
'-x, -y, -z'
'x, -y-1/2, z-1/2'

loop_
_atom_site_label
_atom_site_type_symbol
_atom_site_fract_x
_atom_site_fract_y
_atom_site_fract_z
_atom_site_U_iso_or_equiv
_atom_site_adp_type
_atom_site_occupancy
_atom_site_symmetry_multiplicity
_atom_site_calc_flag
_atom_site_refinement_flags
In1 In 0.05129(2) 0.160929(19) 0.259635(15) 0.01703(9) Uani 1 1 d .
In2 In 0.207233(18) 0.133432(18) 0.179503(14) 0.01353(9) Uani 1 1 d .
In3 In 0.483227(19) 0.078422(19) 0.289970(15) 0.01619(9) Uani 1 1 d .
O1 O 0.11901(19) 0.25298(18) 0.20262(15) 0.0175(5) Uani 1 1 d .
O2 O 0.16586(19) 0.05509(19) 0.25265(15) 0.0176(5) Uani 1 1 d .
O3 O 0.36032(19) 0.1860(2) 0.28114(14) 0.0184(5) Uani 1 1 d .
O4 O 0.32420(18) 0.00492(19) 0.20390(14) 0.0163(5) Uani 1 1 d .
C1 C 0.2824(3) 0.3975(3) 0.2190(2) 0.0202(8) Uani 1 1 d .
H1A H 0.2921 0.3380 0.1910 0.024 Uiso 1 1 calc R
H1B H 0.3215 0.4602 0.2173 0.024 Uiso 1 1 calc R
C2 C 0.1385(3) -0.1288(3) 0.1545(2) 0.0166(7) Uani 1 1 d .
H2A H 0.1006 -0.0595 0.1341 0.020 Uiso 1 1 calc R
H2B H 0.0828 -0.1858 0.1310 0.020 Uiso 1 1 calc R
C3 C 0.1325(3) 0.2451(3) 0.3726(2) 0.0270(9) Uani 1 1 d .
H3A H 0.0789 0.2826 0.3776 0.041 Uiso 1 1 calc R
H3B H 0.1831 0.2968 0.3744 0.041 Uiso 1 1 calc R
H3C H 0.1727 0.1943 0.4175 0.041 Uiso 1 1 calc R
C4 C -0.0925(3) 0.0829(3) 0.1651(3) 0.0336(10) Uani 1 1 d .
H4A H -0.1021 0.0159 0.1858 0.050 Uiso 1 1 calc R
H4B H -0.0862 0.0675 0.1197 0.050 Uiso 1 1 calc R
H4C H -0.1553 0.1293 0.1464 0.050 Uiso 1 1 calc R
C5 C 0.1283(4) 0.1520(3) 0.0514(2) 0.0327(10) Uani 1 1 d .
H5A H 0.1537 0.0966 0.0311 0.049 Uiso 1 1 calc R
H5B H 0.1452 0.2225 0.0400 0.049 Uiso 1 1 calc R
H5C H 0.0496 0.1453 0.0242 0.049 Uiso 1 1 calc R
C6 C 0.5213(3) 0.1655(3) 0.2166(2) 0.0260(9) Uani 1 1 d .
H6A H 0.5729 0.2226 0.2490 0.039 Uiso 1 1 calc R
H6B H 0.4548 0.1967 0.1700 0.039 Uiso 1 1 calc R
H6C H 0.5537 0.1171 0.1971 0.039 Uiso 1 1 calc R
C7 C 0.5535(3) -0.0271(3) 0.3917(2) 0.0288(9) Uani 1 1 d .
H7A H 0.5475 -0.1008 0.3732 0.043 Uiso 1 1 calc R
H7B H 0.5151 -0.0200 0.4184 0.043 Uiso 1 1 calc R
H7C H 0.6302 -0.0090 0.4304 0.043 Uiso 1 1 calc R
C11 C 0.0865(3) 0.3511(3) 0.1684(2) 0.0163(7) Uani 1 1 d .
C12 C -0.0224(3) 0.3809(3) 0.1286(2) 0.0187(7) Uani 1 1 d .
H12 H -0.0730 0.3331 0.1270 0.022 Uiso 1 1 calc R
C13 C -0.0572(3) 0.4808(3) 0.0913(2) 0.0249(8) Uani 1 1 d .
H13 H -0.1313 0.5005 0.0645 0.030 Uiso 1 1 calc R
C14 C 0.0160(3) 0.5513(3) 0.0931(2) 0.0259(8) Uani 1 1 d .
H14 H -0.0079 0.6182 0.0661 0.031 Uiso 1 1 calc R
C15 C 0.1251(3) 0.5224(3) 0.1350(2) 0.0239(8) Uani 1 1 d .
H15 H 0.1755 0.5715 0.1377 0.029 Uiso 1 1 calc R
C16 C 0.1623(3) 0.4241(3) 0.1731(2) 0.0185(8) Uani 1 1 d .
C21 C 0.2122(3) -0.0393(3) 0.2913(2) 0.0141(7) Uani 1 1 d .
C22 C 0.2749(3) -0.0429(3) 0.3760(2) 0.0166(7) Uani 1 1 d .
H22 H 0.2846 0.0198 0.4063 0.020 Uiso 1 1 calc R
C23 C 0.3230(3) -0.1376(3) 0.4161(2) 0.0181(7) Uani 1 1 d .
H23 H 0.3659 -0.1395 0.4738 0.022 Uiso 1 1 calc R
C24 C 0.3089(3) -0.2297(3) 0.3725(2) 0.0223(8) Uani 1 1 d .
H24 H 0.3413 -0.2948 0.4000 0.027 Uiso 1 1 calc R
C25 C 0.2472(3) -0.2256(3) 0.2885(2) 0.0185(7) Uani 1 1 d .
H25 H 0.2376 -0.2889 0.2588 0.022 Uiso 1 1 calc R
C26 C 0.1986(3) -0.1311(3) 0.2462(2) 0.0154(7) Uani 1 1 d .
C31 C 0.3680(3) 0.2612(3) 0.3342(2) 0.0171(7) Uani 1 1 d .
C32 C 0.4084(3) 0.2340(3) 0.4141(2) 0.0215(8) Uani 1 1 d .
H32 H 0.4311 0.1627 0.4319 0.026 Uiso 1 1 calc R
C33 C 0.4163(3) 0.3095(3) 0.4681(2) 0.0272(9) Uani 1 1 d .
H33 H 0.4436 0.2898 0.5225 0.033 Uiso 1 1 calc R
C34 C 0.3845(3) 0.4131(3) 0.4428(3) 0.0284(9) Uani 1 1 d .
H34 H 0.3915 0.4655 0.4800 0.034 Uiso 1 1 calc R
C35 C 0.3425(3) 0.4405(3) 0.3633(2) 0.0237(8) Uani 1 1 d .
H35 H 0.3192 0.5118 0.3462 0.028 Uiso 1 1 calc R
C36 C 0.3328(3) 0.3666(3) 0.3069(2) 0.0172(7) Uani 1 1 d .
C41 C 0.3028(3) -0.0775(3) 0.1522(2) 0.0148(7) Uani 1 1 d .
C42 C 0.3710(3) -0.0967(3) 0.1262(2) 0.0192(7) Uani 1 1 d .
H42 H 0.4319 -0.0517 0.1445 0.023 Uiso 1 1 calc R
C43 C 0.3509(3) -0.1811(3) 0.0740(2) 0.0220(8) Uani 1 1 d .
H43 H 0.3984 -0.1939 0.0572 0.026 Uiso 1 1 calc R
C44 C 0.2618(3) -0.2462(3) 0.0464(2) 0.0212(8) Uani 1 1 d .
H44 H 0.2475 -0.3036 0.0105 0.025 Uiso 1 1 calc R
C45 C 0.1930(3) -0.2270(3) 0.0717(2) 0.0171(7) Uani 1 1 d .
H45 H 0.1312 -0.2713 0.0518 0.021 Uiso 1 1 calc R
C46 C 0.2124(3) -0.1443(3) 0.1256(2) 0.0157(7) Uani 1 1 d .

loop_
_atom_site_aniso_label
_atom_site_aniso_U_11
_atom_site_aniso_U_22
_atom_site_aniso_U_33
_atom_site_aniso_U_23
_atom_site_aniso_U_13
_atom_site_aniso_U_12
In1 0.01952(15) 0.01156(14) 0.02576(15) -0.00021(10) 0.01623(12) 0.00057(9)
In2 0.01483(14) 0.01134(14) 0.01541(14) 0.00073(9) 0.00911(11) 0.00092(9)
In3 0.01459(14) 0.01430(15) 0.01956(15) -0.00178(9) 0.00954(12) 0.00107(9)
O1 0.0180(12) 0.0121(11) 0.0269(13) 0.0027(10) 0.0154(11) 0.0029(10)
O2 0.0222(13) 0.0136(12) 0.0219(13) 0.0024(10) 0.0154(11) 0.0049(10)
O3 0.0160(12) 0.0159(12) 0.0200(13) -0.0058(10) 0.0080(11) 0.0028(10)
O4 0.0158(12) 0.0161(12) 0.0168(12) -0.0041(10) 0.0092(10) -0.0003(10)
C1 0.0223(19) 0.0123(16) 0.030(2) 0.0009(15) 0.0173(17) -0.0033(15)
C2 0.0164(17) 0.0145(17) 0.0229(18) -0.0004(14) 0.0135(15) -0.0027(14)
C3 0.028(2) 0.028(2) 0.034(2) -0.0082(17) 0.0234(19) -0.0043(17)
C4 0.022(2) 0.029(2) 0.050(3) 0.000(2) 0.020(2) -0.0015(17)
C5 0.040(2) 0.035(2) 0.0174(19) 0.0043(17) 0.0134(19) 0.0054(19)
C6 0.028(2) 0.024(2) 0.036(2) -0.0031(17) 0.0240(19) -0.0050(16)
C7 0.029(2) 0.024(2) 0.0218(19) 0.0046(16) 0.0069(17) 0.0111(17)
C11 0.0221(19) 0.0072(15) 0.0207(17) 0.0011(13) 0.0127(15) 0.0019(13)
C12 0.0192(18) 0.0142(18) 0.0209(18) -0.0010(14) 0.0102(16) 0.0006(14)
C13 0.0227(19) 0.0183(19) 0.029(2) 0.0022(16) 0.0114(16) 0.0040(15)
C14 0.036(2) 0.0116(17) 0.034(2) 0.0071(16) 0.0214(19) 0.0039(16)
C15 0.029(2) 0.0142(18) 0.030(2) 0.0033(15) 0.0173(17) -0.0037(15)
C16 0.0213(19) 0.0143(17) 0.0229(19) -0.0021(14) 0.0143(16) 0.0017(14)
C21 0.0137(16) 0.0123(16) 0.0229(17) 0.0023(14) 0.0143(14) 0.0019(13)
C22 0.0182(17) 0.0144(17) 0.0224(18) -0.0005(14) 0.0146(15) -0.0014(14)
C23 0.0183(18) 0.0214(18) 0.0170(17) 0.0039(14) 0.0114(15) 0.0001(14)
C24 0.0264(19) 0.0159(18) 0.029(2) 0.0103(16) 0.0181(17) 0.0064(15)
C25 0.0257(19) 0.0094(16) 0.0262(19) -0.0003(14) 0.0182(16) -0.0019(14)
C26 0.0141(17) 0.0155(18) 0.0202(17) -0.0016(14) 0.0118(15) -0.0023(13)
C31 0.0119(16) 0.0178(17) 0.0236(18) -0.0063(15) 0.0112(15) -0.0031(14)
C32 0.0156(17) 0.0225(19) 0.0234(18) 0.0021(15) 0.0092(15) 0.0021(15)
C33 0.0188(19) 0.037(2) 0.0241(19) -0.0077(17) 0.0110(16) -0.0044(17)
C34 0.027(2) 0.031(2) 0.031(2) -0.0164(18) 0.0180(19) -0.0087(17)
C35 0.0201(19) 0.0163(18) 0.039(2) -0.0076(16) 0.0195(18) -0.0049(15)
C36 0.0137(17) 0.0167(17) 0.0237(18) -0.0056(14) 0.0120(15) -0.0037(13)
C41 0.0171(17) 0.0119(16) 0.0137(16) 0.0038(13) 0.0076(14) 0.0026(13)
C42 0.0180(18) 0.0206(18) 0.0219(18) -0.0013(15) 0.0129(16) -0.0004(14)
C43 0.0212(19) 0.025(2) 0.0233(19) -0.0045(16) 0.0150(16) 0.0032(15)
C44 0.0249(19) 0.0179(18) 0.0216(18) -0.0042(15) 0.0137(16) 0.0018(15)
C45 0.0176(17) 0.0145(17) 0.0171(17) -0.0023(14) 0.0085(14) -0.0021(14)
C46 0.0174(17) 0.0155(17) 0.0161(17) 0.0048(14) 0.0105(15) 0.0041(14)

loop_
_atom_type_symbol
_atom_type_description
_atom_type_scat_dispersion_real
_atom_type_scat_dispersion_imag
_atom_type_scat_source
C C 0.0033 0.0016 'International Tables Vol C Tables 4.2.6.8 and 6.1.1.4'
H H 0.0000 0.0000 'International Tables Vol C Tables 4.2.6.8 and 6.1.1.4'
In In -0.7276 1.3100 'International Tables Vol C Tables 4.2.6.8 and 6.1.1.4'
O O 0.0106 0.0060 'International Tables Vol C Tables 4.2.6.8 and 6.1.1.4'

loop_
_geom_angle_atom_site_label_1
_geom_angle_atom_site_label_2
_geom_angle_atom_site_label_3
_geom_angle
C4 In1 C3 147.87(16)
C4 In1 O1 107.90(14)
C3 In1 O1 97.51(12)
C4 In1 O2 95.56(13)
C3 In1 O2 111.06(12)
O1 In1 O2 72.07(8)
O2 In2 O3 93.49(10)
O2 In2 C5 133.94(14)
O3 In2 C5 132.56(14)
O2 In2 O1 74.48(9)
O3 In2 O1 92.15(9)
C5 In2 O1 100.53(13)
O2 In2 O4 90.58(9)
O3 In2 O4 74.13(9)
C5 In2 O4 100.21(13)
O1 In2 O4 159.24(9)
C7 In3 C6 141.84(16)
C7 In3 O4 102.60(13)
C6 In3 O4 105.38(12)
C7 In3 O3 113.38(13)
C6 In3 O3 99.33(13)
O4 In3 O3 73.16(9)
C11 O1 In2 126.6(2)
C11 O1 In1 126.3(2)
In2 O1 In1 104.48(9)
C21 O2 In2 122.57(19)
C21 O2 In1 129.92(19)
In2 O2 In1 107.31(10)
C31 O3 In2 121.6(2)
C31 O3 In3 130.9(2)
In2 O3 In3 106.57(10)
C41 O4 In3 126.7(2)
C41 O4 In2 124.3(2)
In3 O4 In2 103.68(9)
C36 C1 C16 113.7(3)
C36 C1 H1A 108.8
C16 C1 H1A 108.8
C36 C1 H1B 108.8
C16 C1 H1B 108.8
H1A C1 H1B 107.7
C26 C2 C46 113.1(3)
C26 C2 H2A 109.0
C46 C2 H2A 109.0
C26 C2 H2B 109.0
C46 C2 H2B 109.0
H2A C2 H2B 107.8
In1 C3 H3A 109.5
In1 C3 H3B 109.5
H3A C3 H3B 109.5
In1 C3 H3C 109.5
H3A C3 H3C 109.5
H3B C3 H3C 109.5
In1 C4 H4A 109.5
In1 C4 H4B 109.5
H4A C4 H4B 109.5
In1 C4 H4C 109.5
H4A C4 H4C 109.5
H4B C4 H4C 109.5
In2 C5 H5A 109.5
In2 C5 H5B 109.5
H5A C5 H5B 109.5
In2 C5 H5C 109.5
H5A C5 H5C 109.5
H5B C5 H5C 109.5
In3 C6 H6A 109.5
In3 C6 H6B 109.5
H6A C6 H6B 109.5
In3 C6 H6C 109.5
H6A C6 H6C 109.5
H6B C6 H6C 109.5
In3 C7 H7A 109.5
In3 C7 H7B 109.5
H7A C7 H7B 109.5
In3 C7 H7C 109.5
H7A C7 H7C 109.5
H7B C7 H7C 109.5
O1 C11 C12 120.0(3)
O1 C11 C16 120.4(3)
C12 C11 C16 119.6(3)
C13 C12 C11 120.4(3)
C13 C12 H12 119.8
C11 C12 H12 119.8
C14 C13 C12 120.3(3)
C14 C13 H13 119.8
C12 C13 H13 119.8
C13 C14 C15 119.0(3)
C13 C14 H14 120.5
C15 C14 H14 120.5
C16 C15 C14 122.0(3)
C16 C15 H15 119.0
C14 C15 H15 119.0
C15 C16 C11 118.6(3)
C15 C16 C1 119.8(3)
C11 C16 C1 121.7(3)
O2 C21 C22 119.5(3)
O2 C21 C26 120.2(3)
C22 C21 C26 120.3(3)
C23 C22 C21 120.2(3)
C23 C22 H22 119.9
C21 C22 H22 119.9
C22 C23 C24 120.3(3)
C22 C23 H23 119.8
C24 C23 H23 119.8
C25 C24 C23 119.3(3)
C25 C24 H24 120.3
C23 C24 H24 120.3
C24 C25 C26 121.7(3)
C24 C25 H25 119.1
C26 C25 H25 119.1
C25 C26 C21 118.1(3)
C25 C26 C2 119.8(3)
C21 C26 C2 122.1(3)
O3 C31 C32 120.5(3)
O3 C31 C36 119.6(3)
C32 C31 C36 120.0(3)
C33 C32 C31 120.8(4)
C33 C32 H32 119.6
C31 C32 H32 119.6
C34 C33 C32 119.8(4)
C34 C33 H33 120.1
C32 C33 H33 120.1
C33 C34 C35 119.7(4)
C33 C34 H34 120.1
C35 C34 H34 120.1
C34 C35 C36 122.2(4)
C34 C35 H35 118.9
C36 C35 H35 118.9
C35 C36 C31 117.4(3)
C35 C36 C1 121.2(3)
C31 C36 C1 121.3(3)
O4 C41 C42 120.0(3)
O4 C41 C46 120.1(3)
C42 C41 C46 119.9(3)
C43 C42 C41 120.8(3)
C43 C42 H42 119.6
C41 C42 H42 119.6
C44 C43 C42 119.9(3)
C44 C43 H43 120.0
C42 C43 H43 120.0
C43 C44 C45 119.5(3)
C43 C44 H44 120.2
C45 C44 H44 120.2
C44 C45 C46 121.8(3)
C44 C45 H45 119.1
C46 C45 H45 119.1
C45 C46 C41 118.0(3)
C45 C46 C2 120.3(3)
C41 C46 C2 121.7(3)

loop_
_geom_bond_atom_site_label_1
_geom_bond_atom_site_label_2
_geom_bond_distance
In1 C4 2.134(4)
In1 C3 2.138(4)
In1 O1 2.220(2)
In1 O2 2.228(2)
In2 O2 2.116(2)
In2 O3 2.130(2)
In2 C5 2.137(4)
In2 O1 2.206(2)
In2 O4 2.217(2)
In3 C7 2.136(4)
In3 C6 2.141(4)
In3 O4 2.198(2)
In3 O3 2.200(2)
O1 C11 1.356(4)
O2 C21 1.367(4)
O3 C31 1.373(4)
O4 C41 1.363(4)
C1 C36 1.515(5)
C1 C16 1.519(5)
C1 H1A 0.9900
C1 H1B 0.9900
C2 C26 1.516(5)
C2 C46 1.516(5)
C2 H2A 0.9900
C2 H2B 0.9900
C3 H3A 0.9800
C3 H3B 0.9800
C3 H3C 0.9800
C4 H4A 0.9800
C4 H4B 0.9800
C4 H4C 0.9800
C5 H5A 0.9800
C5 H5B 0.9800
C5 H5C 0.9800
C6 H6A 0.9800
C6 H6B 0.9800
C6 H6C 0.9800
C7 H7A 0.9800
C7 H7B 0.9800
C7 H7C 0.9800
C11 C12 1.398(5)
C11 C16 1.415(5)
C12 C13 1.398(5)
C12 H12 0.9500
C13 C14 1.388(5)
C13 H13 0.9500
C14 C15 1.395(5)
C14 H14 0.9500
C15 C16 1.388(5)
C15 H15 0.9500
C21 C22 1.395(5)
C21 C26 1.402(5)
C22 C23 1.383(5)
C22 H22 0.9500
C23 C24 1.387(5)
C23 H23 0.9500
C24 C25 1.383(5)
C24 H24 0.9500
C25 C26 1.397(5)
C25 H25 0.9500
C31 C32 1.388(5)
C31 C36 1.412(5)
C32 C33 1.388(5)
C32 H32 0.9500
C33 C34 1.376(6)
C33 H33 0.9500
C34 C35 1.379(6)
C34 H34 0.9500
C35 C36 1.398(5)
C35 H35 0.9500
C41 C42 1.397(5)
C41 C46 1.412(5)
C42 C43 1.393(5)
C42 H42 0.9500
C43 C44 1.383(5)
C43 H43 0.9500
C44 C45 1.395(5)
C44 H44 0.9500
C45 C46 1.399(5)
C45 H45 0.9500

loop_
_geom_torsion_atom_site_label_1
_geom_torsion_atom_site_label_2
_geom_torsion_atom_site_label_3
_geom_torsion_atom_site_label_4
_geom_torsion
O2 In2 O1 C11 -172.4(3)
O3 In2 O1 C11 94.5(3)
C5 In2 O1 C11 -39.5(3)
O4 In2 O1 C11 142.2(3)
O2 In2 O1 In1 -9.98(9)
O3 In2 O1 In1 -103.00(11)
C5 In2 O1 In1 122.94(14)
O4 In2 O1 In1 -55.3(3)
C4 In1 O1 C11 82.0(3)
C3 In1 O1 C11 -78.1(3)
O2 In1 O1 C11 172.2(3)
C4 In1 O1 In2 -80.55(15)
C3 In1 O1 In2 119.37(13)
O2 In1 O1 In2 9.59(9)
O3 In2 O2 C21 -74.0(2)
C5 In2 O2 C21 105.0(3)
O1 In2 O2 C21 -165.2(3)
O4 In2 O2 C21 0.2(2)
O3 In2 O2 In1 101.35(11)
C5 In2 O2 In1 -79.7(2)
O1 In2 O2 In1 10.08(9)
O4 In2 O2 In1 175.48(10)
C4 In1 O2 C21 -88.3(3)
C3 In1 O2 C21 73.4(3)
O1 In1 O2 C21 164.7(3)
C4 In1 O2 In2 96.89(15)
C3 In1 O2 In2 -101.44(14)
O1 In1 O2 In2 -10.15(9)
O2 In2 O3 C31 -68.4(2)
C5 In2 O3 C31 112.6(3)
O1 In2 O3 C31 6.2(3)
O4 In2 O3 C31 -158.0(3)
O2 In2 O3 In3 101.80(11)
C5 In2 O3 In3 -77.2(2)
O1 In2 O3 In3 176.38(10)
O4 In2 O3 In3 12.19(9)
C7 In3 O3 C31 59.8(3)
C6 In3 O3 C31 -100.1(3)
O4 In3 O3 C31 156.6(3)
C7 In3 O3 In2 -109.10(15)
C6 In3 O3 In2 91.00(14)
O4 In3 O3 In2 -12.36(9)
C7 In3 O4 C41 -82.6(3)
C6 In3 O4 C41 71.2(3)
O3 In3 O4 C41 166.5(3)
C7 In3 O4 In2 122.63(13)
C6 In3 O4 In2 -83.59(14)
O3 In3 O4 In2 11.70(9)
O2 In2 O4 C41 98.9(2)
O3 In2 O4 C41 -167.6(3)
C5 In2 O4 C41 -36.1(3)
O1 In2 O4 C41 142.2(3)
O2 In2 O4 In3 -105.49(10)
O3 In2 O4 In3 -12.03(9)
C5 In2 O4 In3 119.51(14)
O1 In2 O4 In3 -62.2(3)
In2 O1 C11 C12 125.5(3)
In1 O1 C11 C12 -33.3(4)
In2 O1 C11 C16 -54.9(4)
In1 O1 C11 C16 146.3(3)
O1 C11 C12 C13 -178.3(3)
C16 C11 C12 C13 2.1(5)
C11 C12 C13 C14 0.2(6)
C12 C13 C14 C15 -2.2(6)
C13 C14 C15 C16 1.9(6)
C14 C15 C16 C11 0.4(6)
C14 C15 C16 C1 -179.1(4)
O1 C11 C16 C15 178.0(3)
C12 C11 C16 C15 -2.4(5)
O1 C11 C16 C1 -2.5(5)
C12 C11 C16 C1 177.1(3)
C36 C1 C16 C15 123.9(4)
C36 C1 C16 C11 -55.5(5)
In2 O2 C21 C22 116.4(3)
In1 O2 C21 C22 -57.8(4)
In2 O2 C21 C26 -62.3(4)
In1 O2 C21 C26 123.5(3)
O2 C21 C22 C23 -179.6(3)
C26 C21 C22 C23 -0.8(5)
C21 C22 C23 C24 -0.3(5)
C22 C23 C24 C25 0.7(5)
C23 C24 C25 C26 0.1(5)
C24 C25 C26 C21 -1.2(5)
C24 C25 C26 C2 175.7(3)
O2 C21 C26 C25 -179.7(3)
C22 C21 C26 C25 1.5(5)
O2 C21 C26 C2 3.5(5)
C22 C21 C26 C2 -175.2(3)
C46 C2 C26 C25 -66.8(4)
C46 C2 C26 C21 110.0(4)
In2 O3 C31 C32 113.2(3)
In3 O3 C31 C32 -54.3(4)
In2 O3 C31 C36 -65.9(4)
In3 O3 C31 C36 126.6(3)
O3 C31 C32 C33 -179.9(3)
C36 C31 C32 C33 -0.9(5)
C31 C32 C33 C34 -0.5(6)
C32 C33 C34 C35 1.7(6)
C33 C34 C35 C36 -1.4(6)
C34 C35 C36 C31 0.1(5)
C34 C35 C36 C1 177.6(3)
O3 C31 C36 C35 -179.9(3)
C32 C31 C36 C35 1.1(5)
O3 C31 C36 C1 2.5(5)
C32 C31 C36 C1 -176.5(3)
C16 C1 C36 C35 -66.2(4)
C16 C1 C36 C31 111.3(4)
In3 O4 C41 C42 -25.1(4)
In2 O4 C41 C42 124.9(3)
In3 O4 C41 C46 154.1(2)
In2 O4 C41 C46 -55.9(4)
O4 C41 C42 C43 179.4(3)
C46 C41 C42 C43 0.2(5)
C41 C42 C43 C44 0.7(6)
C42 C43 C44 C45 -0.3(5)
C43 C44 C45 C46 -1.1(5)
C44 C45 C46 C41 2.0(5)
C44 C45 C46 C2 -177.4(3)
O4 C41 C46 C45 179.2(3)
C42 C41 C46 C45 -1.5(5)
O4 C41 C46 C2 -1.4(5)
C42 C41 C46 C2 177.8(3)
C26 C2 C46 C45 123.5(3)
C26 C2 C46 C41 -55.8(4)
